data_2208301
loop_
_publ_author_name
'Sundar, T. V.'
'Parthasarathi, V.'
'Ravikumar, K.'
'Venkatesan, P.'
'Nallu, M.'

_publ_section_title
;
 4-Amino-1-(4-nitrobenzyl)pyridinium bromide
;
_journal_coeditor_code CV6638
_journal_issue 3
_journal_name_full 'Acta Crystallographica Section E'
_journal_page_first o1118
_journal_page_last o1120
_journal_paper_doi 10.1107/S1600536806005605
_journal_volume 62
_journal_year 2006
_chemical_formula_iupac 'C12 H12 N3 O2 +, Br -'
_chemical_formula_moiety 'C12 H12 N3 O2 +, Br -'
_chemical_formula_sum 'C12 H12 Br N3 O2'
_chemical_formula_weight 310.16
_chemical_melting_point 562.0(10)
_chemical_name_systematic
;
4-Amino-1-(4-nitrobenzyl)pyridinium bromide
;
_space_group_IT_number 64
_symmetry_cell_setting orthorhombic
_symmetry_space_group_name_Hall '-C 2ac 2'
_symmetry_space_group_name_H-M 'C m c a'
_atom_sites_solution_hydrogens geom
_atom_sites_solution_primary direct
_atom_sites_solution_secondary difmap
_audit_creation_method SHELXL-97
_cell_angle_alpha 90.00
_cell_angle_beta 90.00
_cell_angle_gamma 90.00
_cell_formula_units_Z 8
_cell_length_a 6.7257(4)
_cell_length_b 14.3806(8)
_cell_length_c 26.0364(15)
_cell_measurement_reflns_used 6556
_cell_measurement_temperature 273(2)
_cell_measurement_theta_max 53.138
_cell_measurement_theta_min 5.391
_cell_volume 2518.2(3)
_computing_cell_refinement 'SAINT (Bruker, 2001)'
_computing_data_collection 'SMART (Bruker, 2001)'
_computing_data_reduction SAINT
_computing_molecular_graphics
;
ORTEP-3 (Farrugia, 1997), PLATON (Spek, 2003)
and Qmol (Gans & Shalloway, 2001)
;
_computing_publication_material 'SHELXL97 and PARST (Nardelli, 1995)'
_computing_structure_refinement 'SHELXL97 (Sheldrick, 1997)'
_computing_structure_solution 'DIRDIF99 (Beurskens <i>et al.</i>,  1999)'
_diffrn_ambient_temperature 273(2)
_diffrn_measured_fraction_theta_full 0.996
_diffrn_measured_fraction_theta_max 0.996
_diffrn_measurement_device 'Bruker SMART APEX CCD area-detector'
_diffrn_measurement_device_type 'Bruker SMART CCD area-detector'
_diffrn_measurement_method \w
_diffrn_radiation_monochromator graphite
_diffrn_radiation_source 'fine-focus sealed tube'
_diffrn_radiation_type MoK\a
_diffrn_radiation_wavelength 0.71073
_diffrn_reflns_av_R_equivalents 0.0317
_diffrn_reflns_av_sigmaI/netI 0.0242
_diffrn_reflns_limit_h_max 7
_diffrn_reflns_limit_h_min -7
_diffrn_reflns_limit_k_max 16
_diffrn_reflns_limit_k_min -16
_diffrn_reflns_limit_l_max 30
_diffrn_reflns_limit_l_min -30
_diffrn_reflns_number 11396
_diffrn_reflns_theta_full 25.00
_diffrn_reflns_theta_max 25.00
_diffrn_reflns_theta_min 2.83
_diffrn_standards_number 0
_exptl_absorpt_coefficient_mu 3.262
_exptl_absorpt_correction_type none
_exptl_crystal_colour colourless
_exptl_crystal_density_diffrn 1.636
_exptl_crystal_density_method 'not measured'
_exptl_crystal_description prism
_exptl_crystal_F_000 1248
_exptl_crystal_size_max 0.10
_exptl_crystal_size_mid 0.10
_exptl_crystal_size_min 0.07
_refine_diff_density_max 0.196
_refine_diff_density_min -0.383
_refine_ls_extinction_method none
_refine_ls_goodness_of_fit_ref 1.055
_refine_ls_hydrogen_treatment mixed
_refine_ls_matrix_type full
_refine_ls_number_parameters 111
_refine_ls_number_reflns 1205
_refine_ls_number_restraints 2
_refine_ls_restrained_S_all 1.055
_refine_ls_R_factor_all 0.0264
_refine_ls_R_factor_gt 0.0244
_refine_ls_shift/su_max 0.001
_refine_ls_shift/su_mean 0.000
_refine_ls_structure_factor_coef Fsqd
_refine_ls_weighting_details 'calc w=1/[\s^2^(Fo^2^)+(0.033P)^2^+2.5916P] where P=(Fo^2^+2Fc^2^)/3'
_refine_ls_weighting_scheme calc
_refine_ls_wR_factor_gt 0.0655
_refine_ls_wR_factor_ref 0.0677
_reflns_number_gt 1134
_reflns_number_total 1205
_reflns_threshold_expression I>2\s(I)
_cod_data_source_file cv6638.cif
_cod_data_source_block I
_cod_depositor_comments
;
The following automatic conversions were performed:
'_symmetry_cell_setting' value 'Orthorhombic' changed to 'orthorhombic'
according to '/home/saulius/struct/CIF-dictionaries/cif_core.dic'
dictionary named 'cif_core.dic' version 2.4.1 from 2010-06-29.

Automatic conversion script
Id: cif_fix_enum 1527 2010-12-29 10:47:43Z saulius 

The following automatic conversions were performed:

'_chemical_melting_point' value '561--563' was changed to '562.0(10)'
- the average value was taken and precision was estimated.

Automatic conversion script
Id: cif_fix_values 1646 2011-03-28 12:23:43Z adriana 

The following automatic conversions were performed:

'_chemical_melting_point' value '561--563' was changed to '562.0(10)'
- the average value was taken and precision was
estimated.

'_symmetry_cell_setting' value 'Orthorhombic' changed to
'orthorhombic' according to
/home/saulius/struct/CIF-dictionaries/cif_core.dic dictionary named
'cif_core.dic' version 2.4.1 from 2010-06-29.

Automatic conversion script
Id: cif_fix_values 1715 2011-07-08 13:25:40Z adriana 
;
_cod_original_sg_symbol_Hall '-C 2bc 2'
_cod_original_formula_sum 'C12 H12 Br1 N3 O2'
_cod_database_code 2208301

loop_
_symmetry_equiv_pos_as_xyz
'x, y, z'
'-x, -y+1/2, z+1/2'
'x, -y, -z'
'-x, y+1/2, -z+1/2'
'x+1/2, y+1/2, z'
'-x+1/2, -y+1, z+1/2'
'x+1/2, -y+1/2, -z'
'-x+1/2, y+1, -z+1/2'
'-x, -y, -z'
'x, y-1/2, -z-1/2'
'-x, y, z'
'x, -y-1/2, z-1/2'
'-x+1/2, -y+1/2, -z'
'x+1/2, y, -z-1/2'
'-x+1/2, y+1/2, z'
'x+1/2, -y, z-1/2'

loop_
_atom_site_type_symbol
_atom_site_label
_atom_site_fract_x
_atom_site_fract_y
_atom_site_fract_z
_atom_site_U_iso_or_equiv
_atom_site_adp_type
_atom_site_calc_flag
_atom_site_refinement_flags
_atom_site_occupancy
Br Br 0.0000 0.63077(2) 0.397489(12) 0.05028(15) Uani d S 1
O O1 0.0000 0.20910(16) 0.31724(9) 0.0799(9) Uani d S 1
O O2 0.0000 0.33546(18) 0.35970(7) 0.0620(6) Uani d S 1
N N1 0.0000 0.45006(15) 0.08501(8) 0.0356(5) Uani d S 1
N N2 0.0000 0.3128(2) -0.05308(10) 0.0560(7) Uani d SD 1
H H2N -0.117(3) 0.3041(18) -0.0675(9) 0.069(8) Uiso d D 1
N N3 0.0000 0.29295(18) 0.31927(9) 0.0448(6) Uani d S 1
C C1 0.1729(3) 0.42638(14) 0.06279(7) 0.0426(4) Uani d . 1
H H1 0.2918 0.4424 0.0787 0.051 Uiso calc R 1
C C2 0.1777(3) 0.37939(13) 0.01747(8) 0.0446(5) Uani d . 1
H H2 0.2990 0.3630 0.0029 0.053 Uiso calc R 1
C C3 0.0000 0.35571(18) -0.00732(10) 0.0403(6) Uani d S 1
C C6 0.0000 0.50430(19) 0.13327(10) 0.0415(6) Uani d SD 1
H H6 0.115(3) 0.5424(13) 0.1325(7) 0.042(5) Uiso d D 1
C C7 0.0000 0.44449(18) 0.18069(9) 0.0329(5) Uani d S 1
C C8 0.0000 0.49016(19) 0.22810(9) 0.0387(6) Uani d S 1
H H8 0.0000 0.5548 0.2289 0.046 Uiso calc SR 1
C C9 0.0000 0.44144(19) 0.27341(10) 0.0381(6) Uani d S 1
H H9 0.0000 0.4722 0.3048 0.046 Uiso calc SR 1
C C10 0.0000 0.34555(19) 0.27113(9) 0.0350(6) Uani d S 1
C C11 0.0000 0.29802(19) 0.22501(10) 0.0379(6) Uani d S 1
H H11 0.0000 0.2334 0.2244 0.045 Uiso calc SR 1
C C12 0.0000 0.34850(19) 0.17977(10) 0.0353(6) Uani d S 1
H H12 0.0000 0.3175 0.1484 0.042 Uiso calc SR 1

loop_
_atom_site_aniso_label
_atom_site_aniso_U_11
_atom_site_aniso_U_22
_atom_site_aniso_U_33
_atom_site_aniso_U_12
_atom_site_aniso_U_13
_atom_site_aniso_U_23
Br 0.0510(2) 0.0486(2) 0.0513(2) 0.000 0.000 0.01078(12)
O1 0.146(3) 0.0410(14) 0.0524(13) 0.000 0.000 0.0156(10)
O2 0.0914(18) 0.0677(15) 0.0268(10) 0.000 0.000 0.0049(10)
N1 0.0461(13) 0.0361(12) 0.0246(10) 0.000 0.000 0.0039(8)
N2 0.084(2) 0.0501(15) 0.0341(13) 0.000 0.000 -0.0068(11)
N3 0.0491(14) 0.0510(15) 0.0344(12) 0.000 0.000 0.0102(10)
C1 0.0403(11) 0.0507(11) 0.0367(9) -0.0015(9) -0.0031(8) 0.0031(8)
C2 0.0442(12) 0.0517(12) 0.0379(10) 0.0063(8) 0.0064(9) 0.0003(8)
C3 0.0628(18) 0.0303(13) 0.0276(13) 0.000 0.000 0.0048(10)
C6 0.0631(19) 0.0338(14) 0.0276(12) 0.000 0.000 0.0003(10)
C7 0.0348(13) 0.0363(14) 0.0276(12) 0.000 0.000 0.0022(10)
C8 0.0511(16) 0.0320(13) 0.0331(12) 0.000 0.000 -0.0020(10)
C9 0.0465(15) 0.0409(15) 0.0270(12) 0.000 0.000 -0.0043(10)
C10 0.0368(14) 0.0395(14) 0.0287(12) 0.000 0.000 0.0061(10)
C11 0.0440(15) 0.0320(13) 0.0377(13) 0.000 0.000 0.0024(11)
C12 0.0412(14) 0.0368(13) 0.0278(12) 0.000 0.000 -0.0031(10)

loop_
_atom_type_symbol
_atom_type_description
_atom_type_scat_dispersion_real
_atom_type_scat_dispersion_imag
_atom_type_scat_source
C C 0.0033 0.0016 'International Tables Vol C Tables 4.2.6.8 and 6.1.1.4'
H H 0.0000 0.0000 'International Tables Vol C Tables 4.2.6.8 and 6.1.1.4'
N N 0.0061 0.0033 'International Tables Vol C Tables 4.2.6.8 and 6.1.1.4'
O O 0.0106 0.0060 'International Tables Vol C Tables 4.2.6.8 and 6.1.1.4'
Br Br -0.2901 2.4595 'International Tables Vol C Tables 4.2.6.8 and 6.1.1.4'

loop_
_geom_angle_atom_site_label_1
_geom_angle_atom_site_label_2
_geom_angle_atom_site_label_3
_geom_angle_site_symmetry_1
_geom_angle_site_symmetry_3
_geom_angle
C1 N1 C1 . 11 120.0(2)
C1 N1 C6 . . 119.98(11)
C1 N1 C6 11 . 119.98(11)
C3 N2 H2N . . 116.3(18)
O1 N3 O2 . . 122.7(2)
O1 N3 C10 . . 118.6(2)
O2 N3 C10 . . 118.7(2)
N1 C1 C2 . . 121.33(19)
N1 C1 H1 . . 119.3
C2 C1 H1 . . 119.3
C1 C2 C3 . . 120.1(2)
C1 C2 H2 . . 120.0
C3 C2 H2 . . 120.0
N2 C3 C2 . . 121.42(12)
N2 C3 C2 . 11 121.42(12)
C2 C3 C2 . 11 117.2(2)
N1 C6 C7 . . 113.3(2)
N1 C6 H6 . . 106.7(12)
C7 C6 H6 . . 110.3(12)
C12 C7 C8 . . 119.0(2)
C12 C7 C6 . . 123.9(2)
C8 C7 C6 . . 117.1(2)
C9 C8 C7 . . 121.3(2)
C9 C8 H8 . . 119.4
C7 C8 H8 . . 119.4
C8 C9 C10 . . 118.2(2)
C8 C9 H9 . . 120.9
C10 C9 H9 . . 120.9
C9 C10 C11 . . 122.1(2)
C9 C10 N3 . . 118.6(2)
C11 C10 N3 . . 119.2(2)
C10 C11 C12 . . 118.7(2)
C10 C11 H11 . . 120.7
C12 C11 H11 . . 120.7
C7 C12 C11 . . 120.7(2)
C7 C12 H12 . . 119.7
C11 C12 H12 . . 119.7

loop_
_geom_bond_atom_site_label_1
_geom_bond_atom_site_label_2
_geom_bond_site_symmetry_2
_geom_bond_distance
O1 N3 . 1.207(3)
O2 N3 . 1.217(3)
N1 C1 . 1.343(2)
N1 C1 11 1.343(2)
N1 C6 . 1.479(3)
N2 C3 . 1.342(4)
N2 H2N . 0.881(16)
N3 C10 . 1.464(3)
C1 C2 . 1.360(3)
C1 H1 . 0.9300
C2 C3 . 1.400(3)
C2 H2 . 0.9300
C3 C2 11 1.400(3)
C6 C7 . 1.505(3)
C6 H6 . 0.948(15)
C7 C12 . 1.381(4)
C7 C8 . 1.398(3)
C8 C9 . 1.372(3)
C8 H8 . 0.9300
C9 C10 . 1.380(4)
C9 H9 . 0.9300
C10 C11 . 1.382(4)
C11 C12 . 1.384(4)
C11 H11 . 0.9300
C12 H12 . 0.9300

loop_
_geom_hbond_atom_site_label_D
_geom_hbond_atom_site_label_H
_geom_hbond_atom_site_label_A
_geom_hbond_site_symmetry_A
_geom_hbond_distance_DH
_geom_hbond_distance_HA
_geom_hbond_distance_DA
_geom_hbond_angle_DHA
_geom_hbond_publ_flag
N2 H2N Br 16_465 0.881(16) 2.888(19) 3.6912(11) 152(2) yes
C8 H8 O1 10_566 0.93 2.52 3.363(4) 150 yes

loop_
_geom_torsion_atom_site_label_1
_geom_torsion_atom_site_label_2
_geom_torsion_atom_site_label_3
_geom_torsion_atom_site_label_4
_geom_torsion_site_symmetry_1
_geom_torsion_site_symmetry_4
_geom_torsion
C1 N1 C1 C2 11 . 0.8(4)
C6 N1 C1 C2 . . -177.6(2)
N1 C1 C2 C3 . . 0.8(3)
C1 C2 C3 N2 . . 177.2(2)
C1 C2 C3 C2 . 11 -2.3(4)
C1 N1 C6 C7 . . -90.78(19)
C1 N1 C6 C7 11 . 90.78(19)
N1 C6 C7 C12 . . 0.0
N1 C6 C7 C8 . . 180.0
C12 C7 C8 C9 . . 0.0
C6 C7 C8 C9 . . 180.0
C7 C8 C9 C10 . . 0.0
C8 C9 C10 C11 . . 0.0
C8 C9 C10 N3 . . 180.0
O1 N3 C10 C9 . . 180.0
O2 N3 C10 C9 . . 0.0
O1 N3 C10 C11 . . 0.0
O2 N3 C10 C11 . . 180.0
C9 C10 C11 C12 . . 0.0
N3 C10 C11 C12 . . 180.0
C8 C7 C12 C11 . . 0.0
C6 C7 C12 C11 . . 180.0
C10 C11 C12 C7 . . 0.0
